data_2225788
loop_
_publ_author_name
'Affan, Md. Abu'
'Salam, Md. Abdus'
'Farina, Yang'
'Ng, Seik Weng'

_publ_section_title
;
 <i>n</i>-Butyldichlorido{4-cyclohexyl-1-[phenyl(2-pyridyl-\k<i>N</i>)methylene]thiosemicarbazidato-\k^2^<i>N</i>^1^,<i>S</i>}tin(IV)
 chloroform monosolvate
;
_journal_coeditor_code BT5251
_journal_issue 5
_journal_name_full 'Acta Crystallographica Section E'
_journal_page_first m571
_journal_paper_doi 10.1107/S1600536810014455
_journal_volume 66
_journal_year 2010
_chemical_formula_iupac '[Sn (C4 H9) (C19 H21 N4 S) Cl2], C H Cl3'
_chemical_formula_moiety 'C23 H30 Cl2 N4 S Sn, C H Cl3'
_chemical_formula_sum 'C24 H31 Cl5 N4 S Sn'
_chemical_formula_weight 703.53
_chemical_name_systematic
;
<i>n</i>-Butyldichlorido{4-cyclohexyl-1-[phenyl(2-pyridyl-
\k<i>N</i>)methylene]thiosemicarbazidato-\k^2^<i>N</i>^1^,<i>S</i>}tin(IV)
chloroform monosolvate
;
_space_group_IT_number 14
_symmetry_cell_setting monoclinic
_symmetry_space_group_name_Hall '-P 2yn'
_symmetry_space_group_name_H-M 'P 1 21/n 1'
_atom_sites_solution_hydrogens geom
_atom_sites_solution_primary direct
_atom_sites_solution_secondary difmap
_audit_creation_method SHELXL-97
_cell_angle_alpha 90.00
_cell_angle_beta 94.4180(10)
_cell_angle_gamma 90.00
_cell_formula_units_Z 4
_cell_length_a 14.5095(9)
_cell_length_b 13.7308(8)
_cell_length_c 15.7412(10)
_cell_measurement_reflns_used 8312
_cell_measurement_temperature 293(2)
_cell_measurement_theta_max 24.6
_cell_measurement_theta_min 2.3
_cell_volume 3126.8(3)
_computing_cell_refinement 'SAINT (Bruker, 2009)'
_computing_data_collection 'APEX2 (Bruker, 2009)'
_computing_data_reduction 'SAINT (Bruker, 2009)'
_computing_molecular_graphics 'X-SEED (Barbour, 2001)'
_computing_publication_material 'publCIF (Westrip, 2010)'
_computing_structure_refinement 'SHELXL97 (Sheldrick, 2008)'
_computing_structure_solution 'SHELXS97 (Sheldrick, 2008)'
_diffrn_ambient_temperature 293(2)
_diffrn_measured_fraction_theta_full 0.999
_diffrn_measured_fraction_theta_max 0.999
_diffrn_measurement_device_type 'Bruker SMART APEX diffractometer'
_diffrn_measurement_method '\w scans'
_diffrn_radiation_monochromator graphite
_diffrn_radiation_source 'fine-focus sealed tube'
_diffrn_radiation_type MoK\a
_diffrn_radiation_wavelength 0.71073
_diffrn_reflns_av_R_equivalents 0.0322
_diffrn_reflns_av_sigmaI/netI 0.0296
_diffrn_reflns_limit_h_max 18
_diffrn_reflns_limit_h_min -18
_diffrn_reflns_limit_k_max 17
_diffrn_reflns_limit_k_min -17
_diffrn_reflns_limit_l_max 19
_diffrn_reflns_limit_l_min -20
_diffrn_reflns_number 29403
_diffrn_reflns_theta_full 27.50
_diffrn_reflns_theta_max 27.50
_diffrn_reflns_theta_min 1.84
_diffrn_standards_decay_% 0
_diffrn_standards_interval_count 0
_diffrn_standards_interval_time 0
_diffrn_standards_number 0
_exptl_absorpt_coefficient_mu 1.331
_exptl_absorpt_correction_T_max 0.7766
_exptl_absorpt_correction_T_min 0.6180
_exptl_absorpt_correction_type multi-scan
_exptl_absorpt_process_details '(SADABS; Sheldrick, 1996)'
_exptl_crystal_colour Orange
_exptl_crystal_density_diffrn 1.495
_exptl_crystal_density_method 'not measured'
_exptl_crystal_description Prism
_exptl_crystal_F_000 1416
_exptl_crystal_size_max 0.40
_exptl_crystal_size_mid 0.30
_exptl_crystal_size_min 0.20
_refine_diff_density_max 1.483
_refine_diff_density_min -1.135
_refine_ls_extinction_method none
_refine_ls_goodness_of_fit_ref 1.102
_refine_ls_hydrogen_treatment constr
_refine_ls_matrix_type full
_refine_ls_number_parameters 332
_refine_ls_number_reflns 7179
_refine_ls_number_restraints 105
_refine_ls_restrained_S_all 1.201
_refine_ls_R_factor_all 0.0858
_refine_ls_R_factor_gt 0.0575
_refine_ls_shift/su_max 0.001
_refine_ls_shift/su_mean 0.001
_refine_ls_structure_factor_coef Fsqd
_refine_ls_weighting_details 'calc w=1/[\s^2^(Fo^2^)+(0.1058P)^2^+5.4806P] where P=(Fo^2^+2Fc^2^)/3'
_refine_ls_weighting_scheme calc
_refine_ls_wR_factor_gt 0.1641
_refine_ls_wR_factor_ref 0.2021
_reflns_number_gt 5127
_reflns_number_total 7179
_reflns_threshold_expression I>2\s(I)
_cod_data_source_file bt5251.cif
_cod_data_source_block I
_cod_depositor_comments
;
The following automatic conversions were performed:
'_symmetry_cell_setting' value 'Monoclinic' changed to 'monoclinic'
according to '/home/saulius/struct/CIF-dictionaries/cif_core.dic'
dictionary named 'cif_core.dic' version 2.4.1 from
2010-06-29.

'_exptl_absorpt_correction_type' value 'Multi-scan' changed
to 'multi-scan' according to
'/home/saulius/struct/CIF-dictionaries/cif_core.dic' dictionary named
'cif_core.dic' version 2.4.1 from 2010-06-29.

Automatic conversion script
Id: cif_fix_enum 1527 2010-12-29 10:47:43Z saulius 
;
_cod_original_sg_symbol_H-M 'P 21/n'
_cod_database_code 2225788
_cod_database_fobs_code 2225788

loop_
_symmetry_equiv_pos_as_xyz
'x, y, z'
'x+1/2, -y+1/2, z+1/2'
'-x, -y, -z'
'-x-1/2, y-1/2, -z-1/2'

loop_
_atom_site_type_symbol
_atom_site_label
_atom_site_fract_x
_atom_site_fract_y
_atom_site_fract_z
_atom_site_U_iso_or_equiv
_atom_site_adp_type
_atom_site_calc_flag
_atom_site_refinement_flags
_atom_site_occupancy
_atom_site_disorder_assembly
_atom_site_disorder_group
Sn Sn1 0.64810(3) 0.58870(3) 0.13740(3) 0.04946(18) Uani d . 1 . .
Cl Cl1 0.66887(14) 0.53556(13) 0.29057(11) 0.0682(5) Uani d . 1 . .
Cl Cl2 0.65057(13) 0.61135(14) -0.01975(11) 0.0670(4) Uani d . 1 . .
Cl Cl3 0.8024(6) 0.4670(4) 0.4790(4) 0.168(3) Uani d PDU 0.67 A 1
Cl Cl4 0.9050(5) 0.3830(5) 0.6208(4) 0.154(2) Uani d PDU 0.67 A 1
Cl Cl5 0.7217(6) 0.3399(7) 0.5849(7) 0.251(4) Uani d PDU 0.67 A 1
Cl Cl3' 0.7344(11) 0.4338(15) 0.5063(12) 0.225(9) Uani d PDU 0.33 A 2
Cl Cl4' 0.9232(11) 0.4198(17) 0.4959(12) 0.282(11) Uani d PDU 0.33 A 2
Cl Cl5' 0.8460(14) 0.3630(19) 0.6443(6) 0.271(13) Uani d PDU 0.33 A 2
S S1 0.70794(10) 0.75442(11) 0.16994(11) 0.0531(4) Uani d . 1 . .
N N1 0.6704(4) 0.4298(3) 0.1105(3) 0.0500(11) Uani d . 1 . .
N N2 0.7996(3) 0.5648(4) 0.1381(3) 0.0458(10) Uani d . 1 . .
N N3 0.8608(3) 0.6390(3) 0.1461(3) 0.0518(12) Uani d . 1 . .
N N4 0.8811(4) 0.8021(4) 0.1619(4) 0.0697(16) Uani d . 1 . .
H H4 0.8588 0.8578 0.1745 0.084 Uiso calc R 1 . .
C C1 0.5004(5) 0.5961(6) 0.1334(6) 0.077(2) Uani d D 1 . .
H H1A 0.4766 0.6069 0.0749 0.092 Uiso calc R 1 . .
H H1B 0.4773 0.5335 0.1509 0.092 Uiso calc R 1 . .
C C2 0.4634(6) 0.6725(9) 0.1871(9) 0.133(4) Uani d DU 1 . .
H H2A 0.4890 0.7341 0.1702 0.159 Uiso calc R 1 . .
H H2B 0.4876 0.6604 0.2453 0.159 Uiso calc R 1 . .
C C3 0.3626(7) 0.6855(10) 0.1881(10) 0.152(5) Uani d DU 1 . .
H H3A 0.3493 0.6944 0.2471 0.182 Uiso calc R 1 . .
H H3B 0.3470 0.7462 0.1589 0.182 Uiso calc R 1 . .
C C4 0.2979(9) 0.6108(13) 0.1514(13) 0.209(8) Uani d DU 1 . .
H H4A 0.2355 0.6335 0.1535 0.314 Uiso calc R 1 . .
H H4B 0.3059 0.5516 0.1836 0.314 Uiso calc R 1 . .
H H4C 0.3101 0.5987 0.0933 0.314 Uiso calc R 1 . .
C C5 0.6025(5) 0.3647(5) 0.0968(5) 0.0636(17) Uani d . 1 . .
H H5 0.5415 0.3860 0.0928 0.076 Uiso calc R 1 . .
C C6 0.6202(5) 0.2677(5) 0.0883(5) 0.0712(19) Uani d . 1 . .
H H6 0.5718 0.2239 0.0774 0.085 Uiso calc R 1 . .
C C7 0.7096(6) 0.2356(5) 0.0961(5) 0.0706(19) Uani d . 1 . .
H H7 0.7228 0.1696 0.0914 0.085 Uiso calc R 1 . .
C C8 0.7794(5) 0.3018(4) 0.1109(4) 0.0576(15) Uani d . 1 . .
H H8 0.8406 0.2810 0.1172 0.069 Uiso calc R 1 . .
C C9 0.7591(4) 0.3990(4) 0.1165(4) 0.0486(13) Uani d . 1 . .
C C10 0.8304(4) 0.4756(4) 0.1303(4) 0.0484(13) Uani d . 1 . .
C C11 0.9298(2) 0.4507(3) 0.1343(3) 0.0560(15) Uani d G 1 . .
C C12 0.9676(3) 0.4104(4) 0.0638(3) 0.0686(18) Uani d G 1 . .
H H12 0.9305 0.3991 0.0140 0.082 Uiso calc R 1 . .
C C13 1.0611(4) 0.3869(4) 0.0678(4) 0.088(3) Uani d G 1 . .
H H13 1.0864 0.3599 0.0207 0.106 Uiso calc R 1 . .
C C14 1.1167(3) 0.4038(5) 0.1423(5) 0.106(4) Uani d G 1 . .
H H14 1.1792 0.3880 0.1450 0.127 Uiso calc R 1 . .
C C15 1.0788(3) 0.4441(6) 0.2127(4) 0.123(4) Uani d G 1 . .
H H15 1.1160 0.4554 0.2625 0.148 Uiso calc R 1 . .
C C16 0.9854(4) 0.4676(5) 0.2087(3) 0.087(3) Uani d G 1 . .
H H16 0.9601 0.4946 0.2559 0.105 Uiso calc R 1 . .
C C17 0.8230(4) 0.7263(4) 0.1580(4) 0.0515(13) Uani d . 1 . .
C C18 0.9787(4) 0.7986(5) 0.1466(5) 0.072(2) Uani d D 1 . .
H H18 0.9957 0.7311 0.1350 0.087 Uiso calc R 1 . .
C C19 1.0359(5) 0.8338(9) 0.2262(5) 0.107(3) Uani d D 1 . .
H H19A 1.0171 0.8994 0.2399 0.128 Uiso calc R 1 . .
H H19B 1.0243 0.7920 0.2739 0.128 Uiso calc R 1 . .
C C20 1.1388(5) 0.8330(11) 0.2126(6) 0.136(5) Uani d D 1 . .
H H20A 1.1731 0.8598 0.2626 0.163 Uiso calc R 1 . .
H H20B 1.1590 0.7663 0.2058 0.163 Uiso calc R 1 . .
C C21 1.1596(6) 0.8913(9) 0.1353(7) 0.121(5) Uani d D 1 . .
H H21A 1.1484 0.9597 0.1460 0.145 Uiso calc R 1 . .
H H21B 1.2245 0.8839 0.1257 0.145 Uiso calc R 1 . .
C C22 1.1017(6) 0.8603(10) 0.0562(6) 0.129(4) Uani d D 1 . .
H H22A 1.1201 0.7955 0.0395 0.155 Uiso calc R 1 . .
H H22B 1.1120 0.9046 0.0099 0.155 Uiso calc R 1 . .
C C23 0.9983(5) 0.8599(10) 0.0720(7) 0.110(3) Uani d D 1 . .
H H23A 0.9783 0.9261 0.0817 0.132 Uiso calc R 1 . .
H H23B 0.9629 0.8355 0.0216 0.132 Uiso calc R 1 . .
C C24 0.8274(6) 0.3624(8) 0.5359(6) 0.134(4) Uani d DU 1 . .
H H24 0.8452 0.3083 0.5000 0.161 Uiso calc PR 0.67 A 1
H H24' 0.8185 0.2966 0.5127 0.161 Uiso d PR 0.33 A 2

loop_
_atom_site_aniso_label
_atom_site_aniso_U_11
_atom_site_aniso_U_22
_atom_site_aniso_U_33
_atom_site_aniso_U_12
_atom_site_aniso_U_13
_atom_site_aniso_U_23
Sn1 0.0436(3) 0.0431(3) 0.0616(3) -0.00057(16) 0.00317(18) 0.00019(17)
Cl1 0.0875(12) 0.0550(9) 0.0624(10) -0.0180(8) 0.0071(8) 0.0049(7)
Cl2 0.0722(11) 0.0693(10) 0.0584(9) -0.0024(8) -0.0024(8) 0.0029(8)
Cl3 0.247(7) 0.095(3) 0.162(5) 0.047(4) 0.004(5) 0.012(3)
Cl4 0.142(4) 0.179(5) 0.132(4) 0.034(4) -0.037(4) -0.043(4)
Cl5 0.218(7) 0.239(8) 0.300(9) 0.027(7) 0.053(7) -0.020(7)
Cl3' 0.212(12) 0.233(12) 0.229(12) 0.036(9) -0.001(9) -0.021(9)
Cl4' 0.286(14) 0.267(14) 0.286(14) -0.009(10) -0.019(10) 0.005(10)
Cl5' 0.283(16) 0.277(15) 0.253(15) -0.022(10) 0.017(10) -0.010(10)
S1 0.0492(8) 0.0414(7) 0.0698(10) 0.0030(6) 0.0113(7) -0.0050(7)
N1 0.048(3) 0.042(2) 0.059(3) -0.004(2) -0.003(2) 0.000(2)
N2 0.045(2) 0.042(2) 0.050(3) -0.0014(19) 0.000(2) 0.000(2)
N3 0.046(3) 0.037(2) 0.073(3) -0.001(2) 0.008(2) -0.008(2)
N4 0.055(3) 0.040(3) 0.116(5) -0.004(2) 0.024(3) -0.019(3)
C1 0.048(4) 0.092(6) 0.091(6) 0.002(4) 0.008(4) -0.011(4)
C2 0.087(6) 0.132(8) 0.179(9) 0.019(6) 0.010(6) -0.048(7)
C3 0.112(7) 0.152(9) 0.193(9) 0.022(7) 0.020(7) -0.049(8)
C4 0.189(11) 0.206(12) 0.236(12) 0.013(9) 0.029(9) -0.030(9)
C5 0.062(4) 0.052(4) 0.075(4) -0.006(3) -0.002(3) -0.002(3)
C6 0.070(4) 0.055(4) 0.087(5) -0.018(3) -0.001(4) -0.004(4)
C7 0.089(5) 0.041(3) 0.081(5) -0.008(3) -0.001(4) -0.002(3)
C8 0.066(4) 0.039(3) 0.067(4) 0.002(3) 0.000(3) 0.001(3)
C9 0.056(3) 0.042(3) 0.048(3) 0.005(2) -0.001(3) -0.002(2)
C10 0.049(3) 0.040(3) 0.055(3) 0.005(2) 0.001(2) -0.004(2)
C11 0.053(3) 0.039(3) 0.075(4) 0.004(3) -0.003(3) -0.003(3)
C12 0.067(4) 0.062(4) 0.077(5) 0.009(3) 0.012(4) -0.004(3)
C13 0.080(6) 0.083(5) 0.105(7) 0.018(4) 0.027(5) -0.005(5)
C14 0.058(5) 0.098(7) 0.159(11) 0.023(5) -0.003(5) -0.016(6)
C15 0.080(6) 0.145(9) 0.136(9) 0.039(6) -0.049(6) -0.053(8)
C16 0.069(5) 0.101(7) 0.089(6) 0.023(5) -0.017(4) -0.027(5)
C17 0.052(3) 0.041(3) 0.062(4) -0.001(2) 0.008(3) -0.005(3)
C18 0.056(4) 0.045(3) 0.118(6) -0.008(3) 0.026(4) -0.017(4)
C19 0.063(5) 0.157(10) 0.101(7) 0.010(6) 0.004(5) 0.006(7)
C20 0.061(6) 0.185(14) 0.162(11) 0.005(7) 0.005(6) 0.013(11)
C21 0.075(6) 0.105(8) 0.186(14) -0.025(5) 0.031(8) -0.023(8)
C22 0.097(8) 0.146(11) 0.153(11) -0.006(8) 0.066(8) 0.014(9)
C23 0.083(6) 0.148(10) 0.101(7) -0.014(7) 0.024(5) 0.011(7)
C24 0.151(8) 0.116(7) 0.133(8) 0.019(7) -0.008(7) -0.009(7)

loop_
_atom_type_symbol
_atom_type_description
_atom_type_scat_dispersion_real
_atom_type_scat_dispersion_imag
_atom_type_scat_source
C C 0.0033 0.0016 'International Tables Vol C Tables 4.2.6.8 and 6.1.1.4'
H H 0.0000 0.0000 'International Tables Vol C Tables 4.2.6.8 and 6.1.1.4'
N N 0.0061 0.0033 'International Tables Vol C Tables 4.2.6.8 and 6.1.1.4'
S S 0.1246 0.1234 'International Tables Vol C Tables 4.2.6.8 and 6.1.1.4'
Cl Cl 0.1484 0.1585 'International Tables Vol C Tables 4.2.6.8 and 6.1.1.4'
Sn Sn -0.6537 1.4246 'International Tables Vol C Tables 4.2.6.8 and 6.1.1.4'

loop_
_geom_angle_atom_site_label_1
_geom_angle_atom_site_label_2
_geom_angle_atom_site_label_3
_geom_angle_site_symmetry_1
_geom_angle_site_symmetry_3
_geom_angle
_geom_angle_publ_flag
C1 Sn1 N2 . . 174.1(2) ?
C1 Sn1 N1 . . 101.4(2) ?
N2 Sn1 N1 . . 72.61(18) ?
C1 Sn1 S1 . . 107.3(2) ?
N2 Sn1 S1 . . 78.67(13) ?
N1 Sn1 S1 . . 151.28(13) ?
C1 Sn1 Cl2 . . 93.2(2) ?
N2 Sn1 Cl2 . . 86.17(13) ?
N1 Sn1 Cl2 . . 85.49(14) ?
S1 Sn1 Cl2 . . 93.38(6) ?
C1 Sn1 Cl1 . . 95.0(3) ?
N2 Sn1 Cl1 . . 84.68(13) ?
N1 Sn1 Cl1 . . 83.71(14) ?
S1 Sn1 Cl1 . . 93.11(6) ?
Cl2 Sn1 Cl1 . . 167.54(7) ?
C17 S1 Sn1 . . 95.6(2) ?
C5 N1 C9 . . 119.3(5) ?
C5 N1 Sn1 . . 124.4(5) ?
C9 N1 Sn1 . . 116.1(4) ?
C10 N2 N3 . . 119.1(5) ?
C10 N2 Sn1 . . 118.7(4) ?
N3 N2 Sn1 . . 122.2(4) ?
C17 N3 N2 . . 114.5(5) ?
C17 N4 C18 . . 125.8(5) ?
C17 N4 H4 . . 117.1 ?
C18 N4 H4 . . 117.1 ?
C2 C1 Sn1 . . 115.1(6) ?
C2 C1 H1A . . 108.5 ?
Sn1 C1 H1A . . 108.5 ?
C2 C1 H1B . . 108.5 ?
Sn1 C1 H1B . . 108.5 ?
H1A C1 H1B . . 107.5 ?
C1 C2 C3 . . 119.8(7) ?
C1 C2 H2A . . 107.4 ?
C3 C2 H2A . . 107.4 ?
C1 C2 H2B . . 107.4 ?
C3 C2 H2B . . 107.4 ?
H2A C2 H2B . . 106.9 ?
C4 C3 C2 . . 120.8(9) ?
C4 C3 H3A . . 107.1 ?
C2 C3 H3A . . 107.1 ?
C4 C3 H3B . . 107.1 ?
C2 C3 H3B . . 107.1 ?
H3A C3 H3B . . 106.8 ?
C3 C4 H4A . . 109.5 ?
C3 C4 H4B . . 109.5 ?
H4A C4 H4B . . 109.5 ?
C3 C4 H4C . . 109.5 ?
H4A C4 H4C . . 109.5 ?
H4B C4 H4C . . 109.5 ?
N1 C5 C6 . . 121.8(7) ?
N1 C5 H5 . . 119.1 ?
C6 C5 H5 . . 119.1 ?
C7 C6 C5 . . 119.3(7) ?
C7 C6 H6 . . 120.3 ?
C5 C6 H6 . . 120.3 ?
C6 C7 C8 . . 119.1(6) ?
C6 C7 H7 . . 120.4 ?
C8 C7 H7 . . 120.4 ?
C9 C8 C7 . . 119.8(7) ?
C9 C8 H8 . . 120.1 ?
C7 C8 H8 . . 120.1 ?
N1 C9 C8 . . 120.6(6) ?
N1 C9 C10 . . 116.1(5) ?
C8 C9 C10 . . 123.3(6) ?
N2 C10 C11 . . 123.3(5) ?
N2 C10 C9 . . 116.0(5) ?
C11 C10 C9 . . 120.7(5) ?
C12 C11 C16 . . 120.0 ?
C12 C11 C10 . . 120.1(4) ?
C16 C11 C10 . . 119.9(4) ?
C13 C12 C11 . . 120.0 ?
C13 C12 H12 . . 120.0 ?
C11 C12 H12 . . 120.0 ?
C12 C13 C14 . . 120.0 ?
C12 C13 H13 . . 120.0 ?
C14 C13 H13 . . 120.0 ?
C15 C14 C13 . . 120.0 ?
C15 C14 H14 . . 120.0 ?
C13 C14 H14 . . 120.0 ?
C14 C15 C16 . . 120.0 ?
C14 C15 H15 . . 120.0 ?
C16 C15 H15 . . 120.0 ?
C15 C16 C11 . . 120.0 ?
C15 C16 H16 . . 120.0 ?
C11 C16 H16 . . 120.0 ?
N4 C17 N3 . . 116.1(5) ?
N4 C17 S1 . . 115.5(4) ?
N3 C17 S1 . . 128.4(5) ?
N4 C18 C23 . . 111.0(6) ?
N4 C18 C19 . . 109.1(6) ?
C23 C18 C19 . . 110.1(7) ?
N4 C18 H18 . . 108.9 ?
C23 C18 H18 . . 108.9 ?
C19 C18 H18 . . 108.9 ?
C20 C19 C18 . . 111.0(6) ?
C20 C19 H19A . . 109.4 ?
C18 C19 H19A . . 109.4 ?
C20 C19 H19B . . 109.4 ?
C18 C19 H19B . . 109.4 ?
H19A C19 H19B . . 108.0 ?
C21 C20 C19 . . 111.6(7) ?
C21 C20 H20A . . 109.3 ?
C19 C20 H20A . . 109.3 ?
C21 C20 H20B . . 109.3 ?
C19 C20 H20B . . 109.3 ?
H20A C20 H20B . . 108.0 ?
C22 C21 C20 . . 112.5(7) ?
C22 C21 H21A . . 109.1 ?
C20 C21 H21A . . 109.1 ?
C22 C21 H21B . . 109.1 ?
C20 C21 H21B . . 109.1 ?
H21A C21 H21B . . 107.8 ?
C21 C22 C23 . . 110.8(7) ?
C21 C22 H22A . . 109.5 ?
C23 C22 H22A . . 109.5 ?
C21 C22 H22B . . 109.5 ?
C23 C22 H22B . . 109.5 ?
H22A C22 H22B . . 108.1 ?
C18 C23 C22 . . 112.1(8) ?
C18 C23 H23A . . 109.2 ?
C22 C23 H23A . . 109.2 ?
C18 C23 H23B . . 109.2 ?
C22 C23 H23B . . 109.2 ?
H23A C23 H23B . . 107.9 ?
Cl5' C24 Cl4 . . 34.0(7) ?
Cl5' C24 Cl3' . . 109.4(8) ?
Cl4 C24 Cl3' . . 125.5(11) ?
Cl5' C24 Cl3 . . 121.9(12) ?
Cl4 C24 Cl3 . . 111.8(7) ?
Cl3' C24 Cl3 . . 41.0(7) ?
Cl5' C24 Cl4' . . 106.7(7) ?
Cl4 C24 Cl4' . . 73.3(7) ?
Cl3' C24 Cl4' . . 106.0(7) ?
Cl3 C24 Cl4' . . 65.1(7) ?
Cl5' C24 Cl5 . . 69.3(7) ?
Cl4 C24 Cl5 . . 103.1(6) ?
Cl3' C24 Cl5 . . 62.1(7) ?
Cl3 C24 Cl5 . . 102.5(6) ?
Cl4' C24 Cl5 . . 163.2(12) ?
Cl5' C24 H24 . . 123.4 ?
Cl4 C24 H24 . . 112.9 ?
Cl3' C24 H24 . . 121.2 ?
Cl3 C24 H24 . . 112.9 ?
Cl4' C24 H24 . . 83.2 ?
Cl5 C24 H24 . . 112.9 ?
Cl5' C24 H24' . . 112.5 ?
Cl4 C24 H24' . . 120.3 ?
Cl3' C24 H24' . . 110.5 ?
Cl3 C24 H24' . . 124.2 ?
Cl4' C24 H24' . . 111.5 ?
Cl5 C24 H24' . . 84.7 ?
H24 C24 H24' . . 28.2 ?

loop_
_geom_bond_atom_site_label_1
_geom_bond_atom_site_label_2
_geom_bond_site_symmetry_2
_geom_bond_distance
_geom_bond_publ_flag
Sn1 C1 . 2.142(7) yes
Sn1 N1 . 2.250(5) yes
Sn1 N2 . 2.221(5) yes
Sn1 S1 . 2.475(2) yes
Sn1 Cl1 . 2.515(2) yes
Sn1 Cl2 . 2.496(2) yes
Cl3 C24 . 1.715(8) ?
Cl4 C24 . 1.704(8) ?
Cl5 C24 . 1.795(8) ?
Cl3' C24 . 1.703(10) ?
Cl4' C24 . 1.755(9) ?
Cl5' C24 . 1.707(10) ?
S1 C17 . 1.738(6) ?
N1 C5 . 1.336(8) ?
N1 C9 . 1.350(8) ?
N2 C10 . 1.313(7) ?
N2 N3 . 1.351(7) ?
N3 C17 . 1.338(7) ?
N4 C17 . 1.337(8) ?
N4 C18 . 1.456(8) ?
N4 H4 . 0.8600 ?
C1 C2 . 1.474(8) ?
C1 H1A . 0.9700 ?
C1 H1B . 0.9700 ?
C2 C3 . 1.475(8) ?
C2 H2A . 0.9700 ?
C2 H2B . 0.9700 ?
C3 C4 . 1.478(9) ?
C3 H3A . 0.9700 ?
C3 H3B . 0.9700 ?
C4 H4A . 0.9600 ?
C4 H4B . 0.9600 ?
C4 H4C . 0.9600 ?
C5 C6 . 1.364(10) ?
C5 H5 . 0.9300 ?
C6 C7 . 1.367(11) ?
C6 H6 . 0.9300 ?
C7 C8 . 1.368(9) ?
C7 H7 . 0.9300 ?
C8 C9 . 1.371(8) ?
C8 H8 . 0.9300 ?
C9 C10 . 1.479(8) ?
C10 C11 . 1.480(7) ?
C11 C12 . 1.3900 ?
C11 C16 . 1.3900 ?
C12 C13 . 1.3900 ?
C12 H12 . 0.9300 ?
C13 C14 . 1.3900 ?
C13 H13 . 0.9300 ?
C14 C15 . 1.3900 ?
C14 H14 . 0.9300 ?
C15 C16 . 1.3900 ?
C15 H15 . 0.9300 ?
C16 H16 . 0.9300 ?
C18 C23 . 1.489(12) ?
C18 C19 . 1.527(8) ?
C18 H18 . 0.9800 ?
C19 C20 . 1.525(8) ?
C19 H19A . 0.9700 ?
C19 H19B . 0.9700 ?
C20 C21 . 1.507(9) ?
C20 H20A . 0.9700 ?
C20 H20B . 0.9700 ?
C21 C22 . 1.510(9) ?
C21 H21A . 0.9700 ?
C21 H21B . 0.9700 ?
C22 C23 . 1.540(8) ?
C22 H22A . 0.9700 ?
C22 H22B . 0.9700 ?
C23 H23A . 0.9700 ?
C23 H23B . 0.9700 ?
C24 H24 . 0.9800 ?
C24 H24' . 0.9801 ?

loop_
_geom_hbond_atom_site_label_D
_geom_hbond_atom_site_label_H
_geom_hbond_atom_site_label_A
_geom_hbond_site_symmetry_A
_geom_hbond_distance_DH
_geom_hbond_distance_HA
_geom_hbond_distance_DA
_geom_hbond_angle_DHA
_geom_hbond_publ_flag
N4 H4 Cl1 4_766 0.86 2.54 3.383(6) 167 yes

loop_
_geom_torsion_atom_site_label_1
_geom_torsion_atom_site_label_2
_geom_torsion_atom_site_label_3
_geom_torsion_atom_site_label_4
_geom_torsion_site_symmetry_1
_geom_torsion_site_symmetry_2
_geom_torsion_site_symmetry_3
_geom_torsion_site_symmetry_4
_geom_torsion
_geom_torsion_publ_flag
C1 Sn1 S1 C17 . . . . -174.4(3) ?
N2 Sn1 S1 C17 . . . . 5.4(2) ?
N1 Sn1 S1 C17 . . . . 6.8(4) ?
Cl2 Sn1 S1 C17 . . . . -80.0(2) ?
Cl1 Sn1 S1 C17 . . . . 89.4(2) ?
C1 Sn1 N1 C5 . . . . 0.0(6) ?
N2 Sn1 N1 C5 . . . . -179.7(6) ?
S1 Sn1 N1 C5 . . . . 178.9(4) ?
Cl2 Sn1 N1 C5 . . . . -92.3(5) ?
Cl1 Sn1 N1 C5 . . . . 93.9(5) ?
C1 Sn1 N1 C9 . . . . -174.0(5) ?
N2 Sn1 N1 C9 . . . . 6.2(4) ?
S1 Sn1 N1 C9 . . . . 4.8(6) ?
Cl2 Sn1 N1 C9 . . . . 93.6(4) ?
Cl1 Sn1 N1 C9 . . . . -80.1(4) ?
C1 Sn1 N2 C10 . . . . -8(3) ?
N1 Sn1 N2 C10 . . . . -5.2(4) ?
S1 Sn1 N2 C10 . . . . 174.1(5) ?
Cl2 Sn1 N2 C10 . . . . -91.7(4) ?
Cl1 Sn1 N2 C10 . . . . 79.9(4) ?
C1 Sn1 N2 N3 . . . . 172(2) ?
N1 Sn1 N2 N3 . . . . 174.7(5) ?
S1 Sn1 N2 N3 . . . . -6.0(4) ?
Cl2 Sn1 N2 N3 . . . . 88.3(4) ?
Cl1 Sn1 N2 N3 . . . . -100.2(4) ?
C10 N2 N3 C17 . . . . -176.7(6) ?
Sn1 N2 N3 C17 . . . . 3.4(7) ?
N2 Sn1 C1 C2 . . . . 154(2) ?
N1 Sn1 C1 C2 . . . . 151.1(9) ?
S1 Sn1 C1 C2 . . . . -28.3(9) ?
Cl2 Sn1 C1 C2 . . . . -122.8(9) ?
Cl1 Sn1 C1 C2 . . . . 66.6(9) ?
Sn1 C1 C2 C3 . . . . 178.8(11) ?
C1 C2 C3 C4 . . . . 13(3) ?
C9 N1 C5 C6 . . . . -0.2(11) ?
Sn1 N1 C5 C6 . . . . -174.0(6) ?
N1 C5 C6 C7 . . . . 1.6(12) ?
C5 C6 C7 C8 . . . . -1.0(12) ?
C6 C7 C8 C9 . . . . -0.9(11) ?
C5 N1 C9 C8 . . . . -1.8(9) ?
Sn1 N1 C9 C8 . . . . 172.6(5) ?
C5 N1 C9 C10 . . . . 179.0(6) ?
Sn1 N1 C9 C10 . . . . -6.7(7) ?
C7 C8 C9 N1 . . . . 2.3(10) ?
C7 C8 C9 C10 . . . . -178.5(6) ?
N3 N2 C10 C11 . . . . 3.3(9) ?
Sn1 N2 C10 C11 . . . . -176.8(4) ?
N3 N2 C10 C9 . . . . -176.4(5) ?
Sn1 N2 C10 C9 . . . . 3.5(7) ?
N1 C9 C10 N2 . . . . 2.2(8) ?
C8 C9 C10 N2 . . . . -177.0(6) ?
N1 C9 C10 C11 . . . . -177.5(5) ?
C8 C9 C10 C11 . . . . 3.3(9) ?
N2 C10 C11 C12 . . . . -117.1(6) ?
C9 C10 C11 C12 . . . . 62.6(7) ?
N2 C10 C11 C16 . . . . 63.1(7) ?
C9 C10 C11 C16 . . . . -117.3(5) ?
C16 C11 C12 C13 . . . . 0.0 ?
C10 C11 C12 C13 . . . . -179.8(5) ?
C11 C12 C13 C14 . . . . 0.0 ?
C12 C13 C14 C15 . . . . 0.0 ?
C13 C14 C15 C16 . . . . 0.0 ?
C14 C15 C16 C11 . . . . 0.0 ?
C12 C11 C16 C15 . . . . 0.0 ?
C10 C11 C16 C15 . . . . 179.8(5) ?
C18 N4 C17 N3 . . . . 6.0(11) ?
C18 N4 C17 S1 . . . . -174.4(6) ?
N2 N3 C17 N4 . . . . -176.7(6) ?
N2 N3 C17 S1 . . . . 3.7(9) ?
Sn1 S1 C17 N4 . . . . 173.2(5) ?
Sn1 S1 C17 N3 . . . . -7.3(6) ?
C17 N4 C18 C23 . . . . 117.7(9) ?
C17 N4 C18 C19 . . . . -120.8(9) ?
N4 C18 C19 C20 . . . . -179.1(8) ?
C23 C18 C19 C20 . . . . -57.1(11) ?
C18 C19 C20 C21 . . . . 55.1(13) ?
C19 C20 C21 C22 . . . . -53.4(14) ?
C20 C21 C22 C23 . . . . 52.4(14) ?
N4 C18 C23 C22 . . . . 178.1(8) ?
C19 C18 C23 C22 . . . . 57.2(11) ?
C21 C22 C23 C18 . . . . -55.0(13) ?
